data_2222739
loop_
_publ_author_name
'Zhang, Bing-Yu'
'Nie, Jing-Jing'
'Xu, Duan-Jun'

_publ_section_title
;
 Bis[4-(4-pyridyl)pyridinium]
 \m-4,4'-bipyridine-bis[tetraaqua(4,4'-bipyridine)manganese(II)]
 bis(5-sulfonatobenzene-1,3-dicarboxylate) 4,4'-bipyridine solvate
 pentadecahydrate
;
_journal_coeditor_code HK2741
_journal_issue 8
_journal_name_full 'Acta Crystallographica Section E'
_journal_page_first m975
_journal_page_last m976
_journal_paper_doi 10.1107/S1600536809028359
_journal_volume 65
_journal_year 2009
_chemical_formula_iupac '(C10 H9 N2)2 [Mn2 (C10 H8 N2)3 (H2 O1)8] (C8 H3 O7 S)2, C10 H8 N2, 15H2 O'
_chemical_formula_moiety '2(C10 H9 N2 +), C30 H40 Mn2 N6 O8 4+, 2(C8 H3 O7 S 3-), C10 H8 N2, 15(H2 O)'
_chemical_formula_sum 'C76 H102 Mn2 N12 O37 S2'
_chemical_formula_weight 1949.70
_chemical_name_systematic
;
Bis[4-(4-pyridyl)pyridinium]
\m-4,4'-bipyridine-bis[tetraaqua(4,4'-bipyridine)manganese(II)]
bis(5-sulfonatobenzene-1,3-dicarboxylate) 4,4'-bipyridine solvate
pentadecahydrate
;
_space_group_IT_number 15
_symmetry_cell_setting monoclinic
_symmetry_space_group_name_Hall '-C 2yc'
_symmetry_space_group_name_H-M 'C 1 2/c 1'
_atom_sites_solution_hydrogens geom
_atom_sites_solution_primary direct
_atom_sites_solution_secondary difmap
_audit_creation_method SHELXL-97
_cell_angle_alpha 90.00
_cell_angle_beta 112.704(9)
_cell_angle_gamma 90.00
_cell_formula_units_Z 4
_cell_length_a 45.393(13)
_cell_length_b 10.946(3)
_cell_length_c 19.641(6)
_cell_measurement_reflns_used 9036
_cell_measurement_temperature 294(2)
_cell_measurement_theta_max 25.0
_cell_measurement_theta_min 1.8
_cell_volume 9003(5)
_computing_cell_refinement 'PROCESS-AUTO (Rigaku, 1998)'
_computing_data_collection 'PROCESS-AUTO (Rigaku, 1998)'
_computing_data_reduction 'CrystalStructure (Rigaku/MSC, 2002)'
_computing_molecular_graphics 'ORTEP-3 for Windows (Farrugia, 1997)'
_computing_publication_material 'WinGX (Farrugia, 1999)'
_computing_structure_refinement 'SHELXL97 (Sheldrick, 2008)'
_computing_structure_solution 'SIR92 (Altomare <i>et al.</i>,  1993)'
_diffrn_ambient_temperature 294(2)
_diffrn_measured_fraction_theta_full 0.986
_diffrn_measured_fraction_theta_max 0.986
_diffrn_measurement_device_type 'Rigaku R-AXIS RAPID IP'
_diffrn_measurement_method \w
_diffrn_radiation_monochromator graphite
_diffrn_radiation_source 'fine-focus sealed tube'
_diffrn_radiation_type MoK\a
_diffrn_radiation_wavelength 0.71073
_diffrn_reflns_av_R_equivalents 0.0543
_diffrn_reflns_av_sigmaI/netI 0.0383
_diffrn_reflns_limit_h_max 54
_diffrn_reflns_limit_h_min -55
_diffrn_reflns_limit_k_max 12
_diffrn_reflns_limit_k_min -13
_diffrn_reflns_limit_l_max 24
_diffrn_reflns_limit_l_min -24
_diffrn_reflns_number 50211
_diffrn_reflns_theta_full 26.00
_diffrn_reflns_theta_max 26.00
_diffrn_reflns_theta_min 0.97
_diffrn_standards_interval_count 0
_diffrn_standards_interval_time 0
_diffrn_standards_number 0
_exptl_absorpt_coefficient_mu 0.421
_exptl_absorpt_correction_T_max 0.92
_exptl_absorpt_correction_T_min 0.84
_exptl_absorpt_correction_type multi-scan
_exptl_absorpt_process_details '(ABSCOR; Higashi, 1995)'
_exptl_crystal_colour yellow
_exptl_crystal_density_diffrn 1.438
_exptl_crystal_density_method 'not measured'
_exptl_crystal_description prism
_exptl_crystal_F_000 4080
_exptl_crystal_size_max 0.30
_exptl_crystal_size_mid 0.22
_exptl_crystal_size_min 0.20
_refine_diff_density_max 0.410
_refine_diff_density_min -0.700
_refine_ls_extinction_method none
_refine_ls_goodness_of_fit_ref 1.028
_refine_ls_hydrogen_treatment constr
_refine_ls_matrix_type full
_refine_ls_number_parameters 582
_refine_ls_number_reflns 8729
_refine_ls_number_restraints 0
_refine_ls_restrained_S_all 1.028
_refine_ls_R_factor_all 0.0739
_refine_ls_R_factor_gt 0.0529
_refine_ls_shift/su_max 0.003
_refine_ls_shift/su_mean 0.000
_refine_ls_structure_factor_coef Fsqd
_refine_ls_weighting_details 'calc w=1/[\s^2^(Fo^2^)+(0.0798P)^2^+12.578P] where P=(Fo^2^+2Fc^2^)/3'
_refine_ls_weighting_scheme calc
_refine_ls_wR_factor_gt 0.1447
_refine_ls_wR_factor_ref 0.1574
_reflns_number_gt 6521
_reflns_number_total 8729
_reflns_threshold_expression I>2\s(I)
_cod_data_source_file hk2741.cif
_cod_data_source_block I
_cod_original_sg_symbol_H-M 'C 2/c'
_cod_database_code 2222739
_cod_database_fobs_code 2222739

loop_
_symmetry_equiv_pos_as_xyz
'x, y, z'
'-x, y, -z+1/2'
'x+1/2, y+1/2, z'
'-x+1/2, y+1/2, -z+1/2'
'-x, -y, -z'
'x, -y, z-1/2'
'-x+1/2, -y+1/2, -z'
'x+1/2, -y+1/2, z-1/2'

loop_
_atom_site_type_symbol
_atom_site_label
_atom_site_fract_x
_atom_site_fract_y
_atom_site_fract_z
_atom_site_U_iso_or_equiv
_atom_site_adp_type
_atom_site_calc_flag
_atom_site_refinement_flags
_atom_site_occupancy
_atom_site_disorder_assembly
_atom_site_disorder_group
Mn Mn 0.138711(10) 0.44260(4) 0.25751(2) 0.03510(14) Uani d . 1 . .
S S1 0.077589(19) 0.17856(7) 0.36556(4) 0.0411(2) Uani d . 1 . .
N N1 0.09707(6) 0.5538(2) 0.17267(14) 0.0435(6) Uani d . 1 . .
N N2 -0.05514(7) 0.7148(3) -0.09856(16) 0.0534(7) Uani d . 1 . .
N N3 0.18000(6) 0.3382(2) 0.34637(13) 0.0385(6) Uani d . 1 . .
N N4 0.13043(7) 0.9442(3) 0.27057(15) 0.0543(7) Uani d . 1 . .
H H4N 0.1125 0.9505 0.2243 0.081 Uiso d R 1 . .
N N5 0.27811(7) 0.8985(3) 0.57216(17) 0.0593(8) Uani d . 1 . .
N N6 0.07271(6) 0.9608(3) 0.15572(15) 0.0510(7) Uani d . 1 . .
O O1 0.16744(5) 0.60471(19) 0.29572(11) 0.0489(5) Uani d . 1 . .
H H1C 0.1850 0.6081 0.3420 0.073 Uiso d R 1 . .
H H1D 0.1735 0.6465 0.2610 0.073 Uiso d R 1 . .
O O2 0.15987(5) 0.41069(19) 0.17792(11) 0.0442(5) Uani d . 1 . .
H H2C 0.1660 0.4671 0.1603 0.066 Uiso d R 1 . .
H H2D 0.1584 0.3426 0.1524 0.066 Uiso d R 1 . .
O O3 0.11111(5) 0.27534(19) 0.22073(11) 0.0457(5) Uani d . 1 . .
H H3C 0.0932 0.2677 0.1802 0.069 Uiso d R 1 . .
H H3D 0.1041 0.2381 0.2557 0.069 Uiso d R 1 . .
O O4 0.11748(5) 0.4668(2) 0.33971(11) 0.0485(5) Uani d . 1 . .
H H4C 0.1000 0.4218 0.3420 0.073 Uiso d R 1 . .
H H4D 0.1242 0.5011 0.3831 0.073 Uiso d R 1 . .
O O5 0.16741(6) 0.38646(19) 0.60499(12) 0.0535(6) Uani d . 1 . .
O O6 0.17704(6) 0.2475(2) 0.69415(12) 0.0604(6) Uani d . 1 . .
O O7 0.12394(6) -0.2362(2) 0.50527(14) 0.0624(7) Uani d . 1 . .
O O8 0.15990(6) -0.1909(2) 0.61660(14) 0.0616(7) Uani d . 1 . .
O O9 0.04841(6) 0.1151(2) 0.35750(13) 0.0613(7) Uani d . 1 . .
O O10 0.09064(6) 0.1395(2) 0.31214(12) 0.0592(6) Uani d . 1 . .
O O11 0.07449(6) 0.3107(2) 0.36789(13) 0.0566(6) Uani d . 1 . .
O O1W 0.14542(7) 0.5424(2) 0.48152(13) 0.0640(7) Uani d . 1 . .
H H1A 0.1522 0.4881 0.5219 0.096 Uiso d R 1 . .
H H1B 0.1400 0.6198 0.4980 0.096 Uiso d R 1 . .
O O2W 0.07443(8) -0.2903(3) 0.36216(18) 0.0979(10) Uani d . 1 . .
H H2A 0.0661 -0.3634 0.3735 0.147 Uiso d R 1 . .
H H2B 0.0898 -0.2683 0.4068 0.147 Uiso d R 1 . .
O O3W 0.02684(10) -0.1253(3) 0.3116(2) 0.1214(13) Uani d . 1 . .
H H3A 0.0437 -0.1809 0.3167 0.182 Uiso d R 1 . .
H H3B 0.0338 -0.0454 0.3323 0.182 Uiso d R 1 . .
O O4W 0.02979(10) 0.5171(3) 0.3142(3) 0.1261(14) Uani d . 1 . .
H H4A 0.0372 0.4416 0.3155 0.189 Uiso d R 1 . .
H H4B1 0.0090 0.5344 0.2805 0.189 Uiso d PR 0.50 . .
H H4B2 0.0307 0.5587 0.2779 0.189 Uiso d PR 0.50 . .
O O5W 0.22098(10) -0.1454(6) 0.7192(3) 0.184(3) Uani d . 1 . .
H H5A 0.2045 -0.1664 0.6739 0.276 Uiso d R 1 . .
H H5B 0.2303 -0.2172 0.7111 0.276 Uiso d R 1 . .
O O6W 0.23851(10) 0.1545(6) 0.7469(3) 0.176(2) Uani d . 1 . .
H H6A 0.2159 0.1764 0.7353 0.264 Uiso d R 1 . .
H H6B 0.2445 0.1076 0.7903 0.264 Uiso d R 1 . .
O O7W 0.2369(2) 0.4673(9) 0.7033(5) 0.304(5) Uani d . 1 . .
H H7A 0.2183 0.4341 0.6714 0.456 Uiso d R 1 . .
H H7B 0.2418 0.4293 0.7472 0.456 Uiso d R 1 . .
O O8W 0.0000 0.2607(10) 0.2500 0.248(5) Uani d S 1 . .
H H8A 0.0160 0.2064 0.2737 0.371 Uiso d R 1 . .
C C1 0.07441(9) 0.6011(4) 0.19136(18) 0.0611(10) Uani d . 1 . .
H H1 0.0783 0.6077 0.2413 0.073 Uiso calc R 1 . .
C C2 0.04520(9) 0.6413(4) 0.14079(18) 0.0620(10) Uani d . 1 . .
H H2 0.0302 0.6736 0.1574 0.074 Uiso calc R 1 . .
C C3 0.03820(7) 0.6338(3) 0.06573(16) 0.0399(7) Uani d . 1 . .
C C4 0.06260(8) 0.5909(3) 0.04616(18) 0.0530(9) Uani d . 1 . .
H H4 0.0600 0.5881 -0.0032 0.064 Uiso calc R 1 . .
C C5 0.09091(8) 0.5522(3) 0.10067(18) 0.0543(9) Uani d . 1 . .
H H5 0.1068 0.5230 0.0860 0.065 Uiso calc R 1 . .
C C6 -0.03092(9) 0.6860(4) -0.11693(19) 0.0635(10) Uani d . 1 . .
H H6 -0.0345 0.6819 -0.1668 0.076 Uiso calc R 1 . .
C C7 -0.00038(9) 0.6614(4) -0.06589(19) 0.0623(10) Uani d . 1 . .
H H7 0.0158 0.6422 -0.0820 0.075 Uiso calc R 1 . .
C C8 0.00604(7) 0.6654(3) 0.00895(16) 0.0402(7) Uani d . 1 . .
C C9 -0.01918(8) 0.6976(3) 0.02817(18) 0.0525(8) Uani d . 1 . .
H H9 -0.0163 0.7032 0.0776 0.063 Uiso calc R 1 . .
C C10 -0.04883(8) 0.7212(4) -0.0266(2) 0.0589(9) Uani d . 1 . .
H H10 -0.0654 0.7430 -0.0122 0.071 Uiso calc R 1 . .
C C11 0.20872(7) 0.3379(3) 0.34306(16) 0.0423(7) Uani d . 1 . .
H H11 0.2103 0.3628 0.2993 0.051 Uiso calc R 1 . .
C C12 0.23632(7) 0.3028(3) 0.40062(16) 0.0425(7) Uani d . 1 . .
H H12 0.2557 0.3038 0.3947 0.051 Uiso calc R 1 . .
C C13 0.23533(7) 0.2660(3) 0.46751(15) 0.0350(6) Uani d . 1 . .
C C14 0.20507(7) 0.2620(3) 0.47004(17) 0.0495(8) Uani d . 1 . .
H H14 0.2027 0.2352 0.5126 0.059 Uiso calc R 1 . .
C C15 0.17869(7) 0.2977(3) 0.40957(17) 0.0477(8) Uani d . 1 . .
H H15 0.1588 0.2935 0.4128 0.057 Uiso calc R 1 . .
C C16 0.13366(8) 0.8674(4) 0.3250(2) 0.0559(9) Uani d . 1 . .
H H16 0.1164 0.8195 0.3230 0.067 Uiso calc R 1 . .
C C17 0.16217(8) 0.8577(3) 0.38458(18) 0.0500(8) Uani d . 1 . .
H H17 0.1642 0.8032 0.4224 0.060 Uiso calc R 1 . .
C C18 0.18801(7) 0.9292(3) 0.38830(16) 0.0406(7) Uani d . 1 . .
C C19 0.18382(8) 1.0080(3) 0.32978(17) 0.0478(8) Uani d . 1 . .
H H19 0.2008 1.0560 0.3301 0.057 Uiso calc R 1 . .
C C20 0.15476(8) 1.0156(3) 0.27148(18) 0.0531(8) Uani d . 1 . .
H H20 0.1519 1.0696 0.2329 0.064 Uiso calc R 1 . .
C C21 0.27635(8) 0.9214(3) 0.5038(2) 0.0579(9) Uani d . 1 . .
H H21 0.2953 0.9296 0.4964 0.069 Uiso calc R 1 . .
C C22 0.24774(8) 0.9335(3) 0.44329(19) 0.0513(8) Uani d . 1 . .
H H22 0.2478 0.9501 0.3969 0.062 Uiso calc R 1 . .
C C23 0.21924(7) 0.9207(3) 0.45215(17) 0.0420(7) Uani d . 1 . .
C C24 0.22095(9) 0.8982(3) 0.52304(18) 0.0562(9) Uani d . 1 . .
H H24 0.2024 0.8897 0.5321 0.067 Uiso calc R 1 . .
C C25 0.25060(10) 0.8885(4) 0.5803(2) 0.0650(10) Uani d . 1 . .
H H25 0.2512 0.8740 0.6275 0.078 Uiso calc R 1 . .
C C26 0.07059(8) 0.9386(3) 0.08743(18) 0.0535(9) Uani d . 1 . .
H H26 0.0888 0.9120 0.0811 0.064 Uiso calc R 1 . .
C C27 0.04305(8) 0.9528(3) 0.02553(18) 0.0511(8) Uani d . 1 . .
H H27 0.0431 0.9365 -0.0209 0.061 Uiso calc R 1 . .
C C28 0.01528(7) 0.9915(3) 0.03266(15) 0.0375(6) Uani d . 1 . .
C C29 0.01739(8) 1.0117(4) 0.10414(18) 0.0573(9) Uani d . 1 . .
H H29 -0.0006 1.0358 0.1123 0.069 Uiso calc R 1 . .
C C30 0.04590(8) 0.9965(4) 0.16272(19) 0.0641(10) Uani d . 1 . .
H H30 0.0466 1.0118 0.2099 0.077 Uiso calc R 1 . .
C C31 0.10688(7) 0.1346(3) 0.45289(15) 0.0353(6) Uani d . 1 . .
C C32 0.12452(7) 0.2216(2) 0.50320(15) 0.0357(6) Uani d . 1 . .
H H32 0.1210 0.3042 0.4919 0.043 Uiso calc R 1 . .
C C33 0.14755(7) 0.1851(2) 0.57097(15) 0.0351(6) Uani d . 1 . .
C C34 0.15267(7) 0.0610(3) 0.58662(16) 0.0370(6) Uani d . 1 . .
H H34 0.1680 0.0365 0.6317 0.044 Uiso calc R 1 . .
C C35 0.13527(7) -0.0271(2) 0.53592(15) 0.0350(6) Uani d . 1 . .
C C36 0.11214(7) 0.0109(3) 0.46826(15) 0.0377(6) Uani d . 1 . .
H H36 0.1003 -0.0467 0.4337 0.045 Uiso calc R 1 . .
C C37 0.16561(7) 0.2811(3) 0.62790(17) 0.0413(7) Uani d . 1 . .
C C38 0.14015(8) -0.1624(3) 0.55409(17) 0.0418(7) Uani d . 1 . .

loop_
_atom_site_aniso_label
_atom_site_aniso_U_11
_atom_site_aniso_U_22
_atom_site_aniso_U_33
_atom_site_aniso_U_12
_atom_site_aniso_U_13
_atom_site_aniso_U_23
Mn 0.0311(3) 0.0407(3) 0.0270(2) 0.00423(18) 0.00411(19) 0.00406(17)
S1 0.0453(5) 0.0417(4) 0.0313(4) -0.0020(3) 0.0092(3) 0.0049(3)
N1 0.0369(14) 0.0462(15) 0.0363(14) 0.0040(11) 0.0020(11) 0.0056(11)
N2 0.0395(16) 0.0569(17) 0.0469(17) -0.0001(13) -0.0020(13) 0.0070(13)
N3 0.0332(13) 0.0431(14) 0.0318(13) 0.0051(10) 0.0042(11) 0.0060(10)
N4 0.0392(16) 0.071(2) 0.0411(16) 0.0109(14) 0.0028(13) -0.0122(14)
N5 0.0526(19) 0.0516(17) 0.0507(18) 0.0002(14) -0.0053(15) -0.0014(14)
N6 0.0371(15) 0.0639(18) 0.0423(15) -0.0018(13) 0.0047(13) -0.0041(13)
O1 0.0510(13) 0.0471(12) 0.0346(11) -0.0066(10) 0.0011(10) 0.0019(9)
O2 0.0596(14) 0.0369(11) 0.0387(11) 0.0034(10) 0.0218(10) 0.0017(9)
O3 0.0364(12) 0.0540(13) 0.0362(11) -0.0062(9) 0.0025(9) 0.0061(9)
O4 0.0464(13) 0.0640(14) 0.0360(11) 0.0061(11) 0.0170(10) 0.0026(10)
O5 0.0730(16) 0.0342(12) 0.0452(13) -0.0066(11) 0.0140(12) -0.0056(10)
O6 0.0799(18) 0.0473(13) 0.0360(13) 0.0062(12) 0.0025(12) -0.0052(10)
O7 0.0805(18) 0.0325(12) 0.0585(15) -0.0010(11) 0.0095(13) -0.0051(11)
O8 0.0707(17) 0.0367(12) 0.0575(15) 0.0002(11) 0.0028(13) 0.0124(11)
O9 0.0461(14) 0.0736(17) 0.0518(14) -0.0143(12) 0.0051(11) 0.0143(12)
O10 0.0767(17) 0.0676(16) 0.0357(12) 0.0012(13) 0.0242(12) 0.0035(11)
O11 0.0618(15) 0.0436(13) 0.0531(14) 0.0059(11) 0.0098(12) 0.0089(10)
O1W 0.093(2) 0.0526(14) 0.0434(13) 0.0145(13) 0.0225(13) -0.0021(11)
O2W 0.099(2) 0.102(2) 0.081(2) 0.014(2) 0.0209(19) -0.0076(18)
O3W 0.120(3) 0.082(2) 0.138(3) 0.006(2) 0.024(3) -0.013(2)
O4W 0.127(3) 0.082(2) 0.181(4) 0.018(2) 0.073(3) 0.013(3)
O5W 0.078(3) 0.310(8) 0.134(4) -0.028(4) 0.007(3) 0.086(5)
O6W 0.075(3) 0.310(8) 0.136(4) 0.028(4) 0.032(3) 0.044(4)
O7W 0.242(8) 0.326(11) 0.304(10) -0.131(8) 0.061(8) 0.011(9)
O8W 0.200(9) 0.213(10) 0.249(12) 0.000 -0.003(8) 0.000
C1 0.060(2) 0.078(3) 0.0308(17) 0.0277(19) 0.0012(16) -0.0017(16)
C2 0.051(2) 0.085(3) 0.0391(18) 0.0325(19) 0.0055(16) -0.0021(17)
C3 0.0355(16) 0.0371(16) 0.0384(16) 0.0034(12) 0.0046(13) 0.0047(12)
C4 0.0399(19) 0.077(2) 0.0371(17) 0.0061(16) 0.0096(15) 0.0162(16)
C5 0.0356(18) 0.081(3) 0.0416(18) 0.0125(16) 0.0102(15) 0.0181(17)
C6 0.054(2) 0.085(3) 0.0347(18) 0.010(2) -0.0013(16) 0.0057(17)
C7 0.049(2) 0.087(3) 0.0408(19) 0.0163(19) 0.0059(16) 0.0024(18)
C8 0.0339(16) 0.0402(16) 0.0353(16) 0.0029(12) 0.0010(13) 0.0039(12)
C9 0.0409(19) 0.069(2) 0.0393(18) 0.0041(16) 0.0064(15) 0.0067(16)
C10 0.0368(19) 0.077(3) 0.055(2) 0.0055(17) 0.0086(16) 0.0080(18)
C11 0.0365(17) 0.0562(19) 0.0313(15) 0.0081(14) 0.0096(13) 0.0088(13)
C12 0.0342(16) 0.0576(19) 0.0346(15) 0.0096(14) 0.0118(13) 0.0078(13)
C13 0.0338(15) 0.0343(14) 0.0324(14) 0.0055(12) 0.0077(12) 0.0052(11)
C14 0.0361(17) 0.071(2) 0.0382(17) 0.0099(15) 0.0106(14) 0.0234(15)
C15 0.0283(16) 0.067(2) 0.0424(17) 0.0057(14) 0.0074(14) 0.0182(15)
C16 0.0390(19) 0.070(2) 0.052(2) -0.0057(16) 0.0105(16) -0.0099(18)
C17 0.0428(19) 0.058(2) 0.0432(18) -0.0046(15) 0.0096(15) -0.0019(15)
C18 0.0375(17) 0.0429(17) 0.0349(16) 0.0026(13) 0.0066(13) -0.0059(12)
C19 0.0437(19) 0.0511(19) 0.0413(17) 0.0028(15) 0.0082(15) -0.0007(14)
C20 0.051(2) 0.060(2) 0.0385(18) 0.0099(17) 0.0057(16) -0.0009(15)
C21 0.0384(19) 0.062(2) 0.060(2) 0.0014(16) 0.0045(17) -0.0070(17)
C22 0.0433(19) 0.059(2) 0.0431(18) 0.0006(15) 0.0078(16) -0.0035(15)
C23 0.0374(17) 0.0406(16) 0.0375(16) 0.0017(13) 0.0029(14) -0.0038(13)
C24 0.052(2) 0.067(2) 0.0419(19) -0.0088(17) 0.0095(16) 0.0017(16)
C25 0.063(3) 0.075(3) 0.0391(19) -0.009(2) 0.0002(18) 0.0062(17)
C26 0.0316(17) 0.079(2) 0.0457(19) 0.0073(16) 0.0097(15) -0.0011(17)
C27 0.0361(18) 0.076(2) 0.0389(17) 0.0055(16) 0.0121(15) -0.0056(16)
C28 0.0312(15) 0.0409(16) 0.0368(15) -0.0032(12) 0.0094(12) -0.0058(12)
C29 0.0354(18) 0.094(3) 0.0387(18) 0.0029(17) 0.0100(15) -0.0117(18)
C30 0.041(2) 0.109(3) 0.0362(18) 0.004(2) 0.0088(16) -0.0102(19)
C31 0.0356(16) 0.0376(15) 0.0325(15) -0.0010(12) 0.0131(13) 0.0007(12)
C32 0.0435(17) 0.0283(14) 0.0356(15) 0.0007(12) 0.0154(13) 0.0004(11)
C33 0.0378(16) 0.0342(15) 0.0324(14) -0.0007(12) 0.0127(13) -0.0017(11)
C34 0.0385(16) 0.0365(15) 0.0335(15) 0.0016(12) 0.0112(13) 0.0020(12)
C35 0.0376(16) 0.0293(14) 0.0372(15) 0.0003(12) 0.0134(13) 0.0007(12)
C36 0.0441(17) 0.0323(15) 0.0347(15) -0.0042(12) 0.0131(13) -0.0046(12)
C37 0.0424(18) 0.0372(17) 0.0394(17) 0.0018(13) 0.0102(14) -0.0057(13)
C38 0.0455(18) 0.0336(16) 0.0468(18) -0.0014(13) 0.0183(16) 0.0006(13)

loop_
_atom_type_symbol
_atom_type_description
_atom_type_scat_dispersion_real
_atom_type_scat_dispersion_imag
_atom_type_scat_source
C C 0.0033 0.0016 'International Tables Vol C Tables 4.2.6.8 and 6.1.1.4'
H H 0.0000 0.0000 'International Tables Vol C Tables 4.2.6.8 and 6.1.1.4'
N N 0.0061 0.0033 'International Tables Vol C Tables 4.2.6.8 and 6.1.1.4'
O O 0.0106 0.0060 'International Tables Vol C Tables 4.2.6.8 and 6.1.1.4'
Mn Mn 0.3368 0.7283 'International Tables Vol C Tables 4.2.6.8 and 6.1.1.4'
S S 0.1246 0.1234 'International Tables Vol C Tables 4.2.6.8 and 6.1.1.4'

loop_
_geom_angle_atom_site_label_1
_geom_angle_atom_site_label_2
_geom_angle_atom_site_label_3
_geom_angle_site_symmetry_1
_geom_angle_site_symmetry_3
_geom_angle
_geom_angle_publ_flag
O2 Mn O1 . . 90.39(8) ?
O2 Mn O3 . . 89.06(8) ?
O1 Mn O3 . . 178.12(9) ?
O2 Mn O4 . . 177.57(8) ?
O1 Mn O4 . . 91.31(9) ?
O3 Mn O4 . . 89.19(9) ?
O2 Mn N3 . . 90.52(8) ?
O1 Mn N3 . . 86.50(9) ?
O3 Mn N3 . . 91.70(8) ?
O4 Mn N3 . . 87.85(8) ?
O2 Mn N1 . . 91.81(9) ?
O1 Mn N1 . . 91.94(9) ?
O3 Mn N1 . . 89.87(9) ?
O4 Mn N1 . . 89.87(9) ?
N3 Mn N1 . . 177.21(9) ?
O9 S1 O10 . . 112.96(16) ?
O9 S1 O11 . . 112.59(16) ?
O10 S1 O11 . . 112.72(14) ?
O9 S1 C31 . . 106.63(13) ?
O10 S1 C31 . . 104.74(14) ?
O11 S1 C31 . . 106.46(14) ?
C1 N1 C5 . . 115.6(3) ?
C1 N1 Mn . . 120.7(2) ?
C5 N1 Mn . . 122.3(2) ?
C6 N2 C10 . . 116.2(3) ?
C11 N3 C15 . . 116.0(2) ?
C11 N3 Mn . . 119.27(18) ?
C15 N3 Mn . . 123.37(19) ?
C16 N4 C20 . . 121.5(3) ?
C16 N4 H4N . . 126.9 ?
C20 N4 H4N . . 111.2 ?
C25 N5 C21 . . 116.3(3) ?
C26 N6 C30 . . 116.3(3) ?
Mn O1 H1C . . 122.4 ?
Mn O1 H1D . . 116.8 ?
H1C O1 H1D . . 107.6 ?
Mn O2 H2C . . 120.7 ?
Mn O2 H2D . . 126.1 ?
H2C O2 H2D . . 111.3 ?
Mn O3 H3C . . 125.6 ?
Mn O3 H3D . . 115.5 ?
H3C O3 H3D . . 99.0 ?
Mn O4 H4C . . 125.8 ?
Mn O4 H4D . . 133.2 ?
H4C O4 H4D . . 99.3 ?
H1A O1W H1B . . 108.1 ?
H2A O2W H2B . . 102.8 ?
H3A O3W H3B . . 114.7 ?
H4A O4W H4B1 . . 118.4 ?
H4A O4W H4B2 . . 112.1 ?
H4B1 O4W H4B2 . . 70.4 ?
H5A O5W H5B . . 83.2 ?
H6A O6W H6B . . 104.5 ?
H7A O7W H7B . . 107.1 ?
H8A O8W H8A . 2 98.91 ?
N1 C1 C2 . . 123.8(3) ?
N1 C1 H1 . . 118.1 ?
C2 C1 H1 . . 118.1 ?
C3 C2 C1 . . 120.4(3) ?
C3 C2 H2 . . 119.8 ?
C1 C2 H2 . . 119.8 ?
C2 C3 C4 . . 115.8(3) ?
C2 C3 C8 . . 122.4(3) ?
C4 C3 C8 . . 121.7(3) ?
C5 C4 C3 . . 119.4(3) ?
C5 C4 H4 . . 120.3 ?
C3 C4 H4 . . 120.3 ?
N1 C5 C4 . . 124.7(3) ?
N1 C5 H5 . . 117.7 ?
C4 C5 H5 . . 117.7 ?
N2 C6 C7 . . 123.6(3) ?
N2 C6 H6 . . 118.2 ?
C7 C6 H6 . . 118.2 ?
C8 C7 C6 . . 120.2(3) ?
C8 C7 H7 . . 119.9 ?
C6 C7 H7 . . 119.9 ?
C9 C8 C7 . . 116.2(3) ?
C9 C8 C3 . . 121.9(3) ?
C7 C8 C3 . . 121.9(3) ?
C8 C9 C10 . . 119.6(3) ?
C8 C9 H9 . . 120.2 ?
C10 C9 H9 . . 120.2 ?
N2 C10 C9 . . 124.1(3) ?
N2 C10 H10 . . 117.9 ?
C9 C10 H10 . . 117.9 ?
N3 C11 C12 . . 123.9(3) ?
N3 C11 H11 . . 118.0 ?
C12 C11 H11 . . 118.0 ?
C11 C12 C13 . . 120.3(3) ?
C11 C12 H12 . . 119.8 ?
C13 C12 H12 . . 119.8 ?
C12 C13 C14 . . 115.7(3) ?
C12 C13 C13 . 7_556 122.3(3) ?
C14 C13 C13 . 7_556 122.0(3) ?
C15 C14 C13 . . 120.0(3) ?
C15 C14 H14 . . 120.0 ?
C13 C14 H14 . . 120.0 ?
N3 C15 C14 . . 123.9(3) ?
N3 C15 H15 . . 118.1 ?
C14 C15 H15 . . 118.1 ?
N4 C16 C17 . . 120.8(3) ?
N4 C16 H16 . . 119.6 ?
C17 C16 H16 . . 119.6 ?
C16 C17 C18 . . 120.1(3) ?
C16 C17 H17 . . 120.0 ?
C18 C17 H17 . . 120.0 ?
C17 C18 C19 . . 117.6(3) ?
C17 C18 C23 . . 121.3(3) ?
C19 C18 C23 . . 121.1(3) ?
C20 C19 C18 . . 120.4(3) ?
C20 C19 H19 . . 119.8 ?
C18 C19 H19 . . 119.8 ?
N4 C20 C19 . . 119.6(3) ?
N4 C20 H20 . . 120.2 ?
C19 C20 H20 . . 120.2 ?
N5 C21 C22 . . 123.4(4) ?
N5 C21 H21 . . 118.3 ?
C22 C21 H21 . . 118.3 ?
C23 C22 C21 . . 119.8(3) ?
C23 C22 H22 . . 120.1 ?
C21 C22 H22 . . 120.1 ?
C22 C23 C24 . . 117.0(3) ?
C22 C23 C18 . . 121.5(3) ?
C24 C23 C18 . . 121.5(3) ?
C25 C24 C23 . . 119.3(3) ?
C25 C24 H24 . . 120.4 ?
C23 C24 H24 . . 120.4 ?
N5 C25 C24 . . 124.2(3) ?
N5 C25 H25 . . 117.9 ?
C24 C25 H25 . . 117.9 ?
N6 C26 C27 . . 123.9(3) ?
N6 C26 H26 . . 118.0 ?
C27 C26 H26 . . 118.0 ?
C26 C27 C28 . . 119.8(3) ?
C26 C27 H27 . . 120.1 ?
C28 C27 H27 . . 120.1 ?
C27 C28 C29 . . 116.1(3) ?
C27 C28 C28 . 5_575 122.0(3) ?
C29 C28 C28 . 5_575 121.8(3) ?
C30 C29 C28 . . 120.3(3) ?
C30 C29 H29 . . 119.9 ?
C28 C29 H29 . . 119.9 ?
N6 C30 C29 . . 123.5(3) ?
N6 C30 H30 . . 118.2 ?
C29 C30 H30 . . 118.2 ?
C32 C31 C36 . . 120.8(3) ?
C32 C31 S1 . . 120.8(2) ?
C36 C31 S1 . . 118.3(2) ?
C31 C32 C33 . . 119.9(3) ?
C31 C32 H32 . . 120.1 ?
C33 C32 H32 . . 120.1 ?
C34 C33 C32 . . 119.3(3) ?
C34 C33 C37 . . 121.0(3) ?
C32 C33 C37 . . 119.7(3) ?
C35 C34 C33 . . 121.2(3) ?
C35 C34 H34 . . 119.4 ?
C33 C34 H34 . . 119.4 ?
C34 C35 C36 . . 118.9(3) ?
C34 C35 C38 . . 121.1(3) ?
C36 C35 C38 . . 120.0(3) ?
C31 C36 C35 . . 119.9(3) ?
C31 C36 H36 . . 120.0 ?
C35 C36 H36 . . 120.0 ?
O5 C37 O6 . . 125.7(3) ?
O5 C37 C33 . . 117.6(3) ?
O6 C37 C33 . . 116.7(3) ?
O8 C38 O7 . . 125.4(3) ?
O8 C38 C35 . . 117.3(3) ?
O7 C38 C35 . . 117.4(3) ?

loop_
_geom_bond_atom_site_label_1
_geom_bond_atom_site_label_2
_geom_bond_site_symmetry_2
_geom_bond_distance
_geom_bond_publ_flag
Mn N1 . 2.323(2) y
Mn N3 . 2.311(2) y
Mn O1 . 2.158(2) y
Mn O2 . 2.156(2) y
Mn O3 . 2.178(2) y
Mn O4 . 2.192(2) y
S1 O9 . 1.449(2) ?
S1 O10 . 1.454(2) ?
S1 O11 . 1.455(2) ?
S1 C31 . 1.784(3) ?
N1 C1 . 1.324(4) ?
N1 C5 . 1.331(4) ?
N2 C6 . 1.321(5) ?
N2 C10 . 1.331(5) ?
N3 C11 . 1.330(4) ?
N3 C15 . 1.341(4) ?
N4 C16 . 1.323(5) ?
N4 C20 . 1.348(5) ?
N4 H4N . 0.9591 ?
N5 C25 . 1.323(5) ?
N5 C21 . 1.338(5) ?
N6 C26 . 1.329(4) ?
N6 C30 . 1.334(4) ?
O1 H1C . 0.9498 ?
O1 H1D . 0.9449 ?
O2 H2C . 0.8083 ?
O2 H2D . 0.8864 ?
O3 H3C . 0.8966 ?
O3 H3D . 0.9540 ?
O4 H4C . 0.9492 ?
O4 H4D . 0.8713 ?
O5 C37 . 1.253(4) ?
O6 C37 . 1.256(4) ?
O7 C38 . 1.253(4) ?
O8 C38 . 1.248(4) ?
O1W H1A . 0.9430 ?
O1W H1B . 0.9721 ?
O2W H2A . 0.9482 ?
O2W H2B . 0.9176 ?
O3W H3A . 0.9515 ?
O3W H3B . 0.9647 ?
O4W H4A . 0.8889 ?
O4W H4B1 . 0.9379 ?
O4W H4B2 . 0.8595 ?
O5W H5A . 0.9434 ?
O5W H5B . 0.9357 ?
O6W H6A . 0.9924 ?
O6W H6B . 0.9409 ?
O7W H7A . 0.9119 ?
O7W H7B . 0.9034 ?
O8W H8A . 0.9147 ?
C1 C2 . 1.387(5) ?
C1 H1 . 0.9300 ?
C2 C3 . 1.385(4) ?
C2 H2 . 0.9300 ?
C3 C4 . 1.387(4) ?
C3 C8 . 1.496(4) ?
C4 C5 . 1.384(4) ?
C4 H4 . 0.9300 ?
C5 H5 . 0.9300 ?
C6 C7 . 1.388(5) ?
C6 H6 . 0.9300 ?
C7 C8 . 1.384(4) ?
C7 H7 . 0.9300 ?
C8 C9 . 1.382(4) ?
C9 C10 . 1.385(5) ?
C9 H9 . 0.9300 ?
C10 H10 . 0.9300 ?
C11 C12 . 1.379(4) ?
C11 H11 . 0.9300 ?
C12 C13 . 1.391(4) ?
C12 H12 . 0.9300 ?
C13 C14 . 1.395(4) ?
C13 C13 7_556 1.487(5) ?
C14 C15 . 1.378(4) ?
C14 H14 . 0.9300 ?
C15 H15 . 0.9300 ?
C16 C17 . 1.373(5) ?
C16 H16 . 0.9300 ?
C17 C18 . 1.388(4) ?
C17 H17 . 0.9300 ?
C18 C19 . 1.391(4) ?
C18 C23 . 1.489(4) ?
C19 C20 . 1.376(5) ?
C19 H19 . 0.9300 ?
C20 H20 . 0.9300 ?
C21 C22 . 1.387(5) ?
C21 H21 . 0.9300 ?
C22 C23 . 1.378(5) ?
C22 H22 . 0.9300 ?
C23 C24 . 1.386(5) ?
C24 C25 . 1.385(5) ?
C24 H24 . 0.9300 ?
C25 H25 . 0.9300 ?
C26 C27 . 1.375(5) ?
C26 H26 . 0.9300 ?
C27 C28 . 1.387(4) ?
C27 H27 . 0.9300 ?
C28 C29 . 1.388(4) ?
C28 C28 5_575 1.494(6) ?
C29 C30 . 1.370(5) ?
C29 H29 . 0.9300 ?
C30 H30 . 0.9300 ?
C31 C32 . 1.383(4) ?
C31 C36 . 1.388(4) ?
C32 C33 . 1.396(4) ?
C32 H32 . 0.9300 ?
C33 C34 . 1.392(4) ?
C33 C37 . 1.522(4) ?
C34 C35 . 1.392(4) ?
C34 H34 . 0.9300 ?
C35 C36 . 1.402(4) ?
C35 C38 . 1.520(4) ?
C36 H36 . 0.9300 ?

loop_
_geom_hbond_atom_site_label_D
_geom_hbond_atom_site_label_H
_geom_hbond_atom_site_label_A
_geom_hbond_site_symmetry_A
_geom_hbond_distance_DH
_geom_hbond_distance_HA
_geom_hbond_distance_DA
_geom_hbond_angle_DHA
_geom_hbond_publ_flag
N4 H4N N6 . 0.96 1.79 2.725(4) 163 y
O1 H1C N5 7_566 0.95 1.86 2.809(4) 173 y
O1 H1D O6 6_565 0.95 1.81 2.731(3) 165 y
O2 H2C O5 6_565 0.81 1.95 2.735(3) 163 y
O2 H2D O8 6_555 0.89 1.81 2.691(3) 169 y
O3 H3C N2 5_565 0.90 1.86 2.742(4) 168 y
O3 H3D O10 . 0.95 1.81 2.754(3) 169 y
O4 H4C O11 . 0.95 1.88 2.805(4) 164 y
O4 H4D O1W . 0.87 1.85 2.706(3) 166 y
O1W H1A O5 . 0.94 1.87 2.815(3) 177 y
O1W H1B O7 1_565 0.97 1.77 2.719(3) 166 y
O2W H2A O4W 1_545 0.95 2.07 2.822(6) 135 y
O2W H2B O7 . 0.92 1.99 2.903(4) 175 y
O3W H3A O2W . 0.95 1.79 2.694(5) 157 y
O3W H3B O9 . 0.96 1.88 2.831(4) 170 y
O4W H4A O11 . 0.89 2.15 2.946(5) 148 y
O4W H4B1 O4W 2_555 0.94 2.02 2.900(8) 156 y
O5W H5A O8 . 0.94 1.92 2.772(6) 149 y
O5W H5B O6W 4_546 0.93 1.94 2.771(9) 147 y
O6W H6A O6 . 0.99 1.81 2.768(6) 162 y
O6W H6B O7W 4_546 0.94 1.73 2.358(12) 121 y
O7W H7A O5 . 0.91 2.23 3.124(10) 166 y
O7W H7B O5W 4_556 0.90 1.76 2.291(11) 115 y
O8W H8A O9 . 0.91 2.00 2.871(7) 159 y
